data_7228917
loop_
_publ_author_name
'Helttunen, Kaisa'
'Annala, Riia'
'Suhonen, Aku'
'Nauha, Elisa'
'Linnanto, Juha'
'Nissinen, Maija'

_publ_section_title
;
 Supramolecular chirality and symmetry breaking of fluoride complexes of
 achiral foldamers
;
_journal_name_full CrystEngComm
_journal_paper_doi 10.1039/C7CE01109A
_journal_year 2017
_chemical_formula_moiety 'C26 H20 N4 O3, C16 H36 N, F'
_chemical_formula_sum 'C42 H56 F N5 O3'
_chemical_formula_weight 697.91
_chemical_name_common 'N2-(2-benzamidophenyl)-N6-phenylpyridine-2,6-dicarboxamide tetra-butyl ammonium fluoride complex'
_space_group_crystal_system monoclinic
_space_group_IT_number 11
_space_group_name_Hall '-P 2yb'
_space_group_name_H-M_alt 'P 1 21/m 1'
_symmetry_space_group_name_Hall '-P 2yb'
_symmetry_space_group_name_H-M 'P 1 21/m 1'
_atom_sites_solution_hydrogens mixed
_audit_creation_method SHELXL-2014/7
_audit_update_record
;
2017-08-04 deposited with the CCDC.
2017-08-16 downloaded from the CCDC.
;
_cell_angle_alpha 90
_cell_angle_beta 106.1554(6)
_cell_angle_gamma 90
_cell_formula_units_Z 2
_cell_length_a 8.94745(5)
_cell_length_b 15.10359(11)
_cell_length_c 14.92421(9)
_cell_measurement_reflns_used 46667
_cell_measurement_temperature 123(2)
_cell_measurement_theta_max 76.5380
_cell_measurement_theta_min 5.1150
_cell_volume 1937.19(2)
_computing_cell_refinement 'CrysAlisPro 1.171.38.43 (Rigaku OD, 2015)'
_computing_data_collection 'CrysAlisPro 1.171.38.43 (Rigaku OD, 2015)'
_computing_data_reduction 'CrysAlisPro 1.171.38.43 (Rigaku OD, 2015)'
_computing_structure_refinement 'SHELXL-2014/7 (Sheldrick, 2014)'
_diffrn_ambient_temperature 123(2)
_diffrn_detector_area_resol_mean 5.1977
_diffrn_measured_fraction_theta_full 0.999
_diffrn_measured_fraction_theta_max 0.996
_diffrn_measurement_device_type 'SuperNova, Dual, Cu at zero, Atlas'
_diffrn_measurement_method '\w scans'
_diffrn_radiation_type CuK\a
_diffrn_radiation_wavelength 1.54184
_diffrn_reflns_av_R_equivalents 0.0344
_diffrn_reflns_av_unetI/netI 0.0101
_diffrn_reflns_Laue_measured_fraction_full 0.999
_diffrn_reflns_Laue_measured_fraction_max 0.996
_diffrn_reflns_limit_h_max 11
_diffrn_reflns_limit_h_min -11
_diffrn_reflns_limit_k_max 18
_diffrn_reflns_limit_k_min -16
_diffrn_reflns_limit_l_max 18
_diffrn_reflns_limit_l_min -18
_diffrn_reflns_number 77272
_diffrn_reflns_point_group_measured_fraction_full 0.999
_diffrn_reflns_point_group_measured_fraction_max 0.996
_diffrn_reflns_theta_full 67.684
_diffrn_reflns_theta_max 76.827
_diffrn_reflns_theta_min 4.252
_diffrn_source 'micro-focus sealed X-ray tube'
_exptl_absorpt_coefficient_mu 0.628
_exptl_absorpt_correction_T_max 0.990
_exptl_absorpt_correction_T_min 0.948
_exptl_absorpt_correction_type analytical
_exptl_absorpt_process_details
;
CrysAlisPro 1.171.38.43 (Rigaku Oxford Diffraction, 2015)
Analytical numeric absorption correction using a multifaceted crystal
            model based on expressions derived by R.C. Clark & J.S. Reid.
(Clark, R. C. & Reid, J. S. (1995). Acta Cryst. A51, 887-897)
Empirical absorption correction using spherical harmonics,
 implemented in SCALE3 ABSPACK scaling algorithm.
;
_exptl_crystal_colour 'clear colourless'
_exptl_crystal_density_diffrn 1.196
_exptl_crystal_description block
_exptl_crystal_F_000 752
_exptl_crystal_recrystallization_method 'Re-crystallisation from solvent: acetone'
_exptl_crystal_size_max 0.390
_exptl_crystal_size_mid 0.123
_exptl_crystal_size_min 0.071
_refine_diff_density_max 0.206
_refine_diff_density_min -0.172
_refine_diff_density_rms 0.031
_refine_ls_extinction_method none
_refine_ls_goodness_of_fit_ref 1.004
_refine_ls_hydrogen_treatment mixed
_refine_ls_matrix_type full
_refine_ls_number_parameters 341
_refine_ls_number_reflns 4229
_refine_ls_number_restraints 0
_refine_ls_restrained_S_all 1.004
_refine_ls_R_factor_all 0.0398
_refine_ls_R_factor_gt 0.0378
_refine_ls_shift/su_max 0.001
_refine_ls_shift/su_mean 0.000
_refine_ls_structure_factor_coef Fsqd
_refine_ls_weighting_details 'w=1/[\s^2^(Fo^2^)+(0.0549P)^2^+0.3902P] where P=(Fo^2^+2Fc^2^)/3'
_refine_ls_weighting_scheme calc
_refine_ls_wR_factor_gt 0.1005
_refine_ls_wR_factor_ref 0.1027
_reflns_Friedel_coverage 0.000
_reflns_number_gt 3951
_reflns_number_total 4229
_reflns_threshold_expression 'I > 2\s(I)'
_cod_data_source_file c7ce01109a2.cif
_cod_data_source_block 5-TBAF
_cod_database_code 7228917
_shelx_shelxl_version_number 2014/7
_shelx_space_group_comment
;
The symmetry employed for this shelxl refinement is uniquely defined
by the following loop, which should always be used as a source of
symmetry information in preference to the above space-group names.
They are only intended as comments.
;
_shelx_estimated_absorpt_t_min 0.792
_shelx_estimated_absorpt_t_max 0.957

loop_
_space_group_symop_operation_xyz
'x, y, z'
'-x, y+1/2, -z'
'-x, -y, -z'
'x, -y-1/2, z'

loop_
_atom_site_label
_atom_site_type_symbol
_atom_site_fract_x
_atom_site_fract_y
_atom_site_fract_z
_atom_site_U_iso_or_equiv
_atom_site_adp_type
_atom_site_occupancy
_atom_site_site_symmetry_order
_atom_site_calc_flag
_atom_site_refinement_flags_posn
_atom_site_refinement_flags_adp
_atom_site_refinement_flags_occupancy
_atom_site_disorder_assembly
_atom_site_disorder_group
F1 F 0.02850(8) 0.7500 0.26427(5) 0.03494(18) Uani 1 2 d S T P . .
O2 O 0.23408(9) 0.95079(5) 0.07326(5) 0.04651(19) Uani 1 1 d . . . . .
N2 N 0.11458(9) 0.84276(5) 0.13532(5) 0.03236(18) Uani 1 1 d . . . . .
H2N H 0.0937(13) 0.8191(8) 0.1869(8) 0.039 Uiso 1 1 d . U . . .
O1 O 0.2317(2) 0.95554(12) 0.53597(10) 0.0548(4) Uani 0.5 1 d . . P A -1
N1 N 0.10444(17) 0.85004(11) 0.43212(10) 0.0313(3) Uani 0.5 1 d . . P A -1
H1N H 0.089(3) 0.8282(15) 0.3731(16) 0.038 Uiso 0.5 1 d . U P B -1
C11 C 0.1939(2) 0.92283(14) 0.45808(13) 0.0385(4) Uani 0.5 1 d . . P A -1
N5 N 0.20826(11) 0.92644(6) 0.30578(8) 0.0452(2) Uani 0.5 1 d . . P A 1
C1 C 0.20826(11) 0.92644(6) 0.30578(8) 0.0452(2) Uani 0.5 1 d . . P A 2
H1 H 0.1408 0.8767 0.2966 0.054 Uiso 0.5 1 calc R U P A 2
C2 C 0.25874(15) 0.96522(8) 0.39152(10) 0.0546(3) Uani 1 1 d . . . . .
H2A H 0.2256 0.9418 0.4419 0.066 Uiso 0.5 1 calc R U P A 2
C3 C 0.35711(17) 1.03783(8) 0.40675(9) 0.0565(3) Uani 1 1 d . . . . .
H3 H 0.3901 1.0645 0.4667 0.068 Uiso 1 1 calc R U . . .
C4 C 0.40646(15) 1.07083(8) 0.33366(9) 0.0529(3) Uani 1 1 d . . . . .
H4 H 0.4756 1.1199 0.3430 0.063 Uiso 1 1 calc R U . . .
C5 C 0.35454(13) 1.03201(7) 0.24661(8) 0.0436(2) Uani 1 1 d . . . . .
H5 H 0.3864 1.0546 0.1954 0.052 Uiso 1 1 calc R U . . .
C6 C 0.25497(11) 0.95938(6) 0.23497(7) 0.0372(2) Uani 1 1 d . . . . .
C7 C 0.19940(11) 0.91773(6) 0.14007(7) 0.0357(2) Uani 1 1 d . . . . .
C8 C 0.04796(10) 0.79647(6) 0.05090(6) 0.03036(19) Uani 1 1 d . . . . .
C9 C -0.02328(11) 0.84192(7) -0.03141(6) 0.0379(2) Uani 1 1 d . . . . .
H9 H -0.0253 0.9048 -0.0316 0.046 Uiso 1 1 calc R U . . .
C10 C -0.09090(11) 0.79579(8) -0.11255(7) 0.0431(2) Uani 1 1 d . . . . .
H10 H -0.1376 0.8271 -0.1685 0.052 Uiso 1 1 calc R U . . .
C28 C 0.0435(7) 0.8014(4) 0.4928(4) 0.0322(9) Uani 0.5 1 d . . P A -1
C33 C 0.0101(7) 0.7127(4) 0.4732(4) 0.0375(10) Uani 0.5 1 d . . P A -1
H33 H 0.0320 0.6877 0.4198 0.045 Uiso 0.5 1 calc R U P A -1
C32 C -0.0535(4) 0.65916(19) 0.5278(2) 0.0503(6) Uani 0.5 1 d . . P A -1
H32 H -0.0769 0.5990 0.5112 0.060 Uiso 0.5 1 calc R U P A -1
C31 C -0.0826(7) 0.6935(4) 0.6066(3) 0.0477(10) Uani 0.5 1 d . . P A -1
H31 H -0.1217 0.6568 0.6466 0.057 Uiso 0.5 1 calc R U P A -1
C30 C -0.0544(7) 0.7817(4) 0.6267(4) 0.0468(12) Uani 0.5 1 d . . P A -1
H30 H -0.0779 0.8061 0.6798 0.056 Uiso 0.5 1 calc R U P A -1
C29 C 0.0082(3) 0.83646(18) 0.57069(17) 0.0403(5) Uani 0.5 1 d . . P A -1
H29 H 0.0265 0.8973 0.5858 0.048 Uiso 0.5 1 calc R U P A -1
N7 N 0.59788(12) 0.7500 0.12433(7) 0.0334(2) Uani 1 2 d S T P . .
C34A C 0.6982(9) 0.6752(7) 0.1271(7) 0.0324(14) Uani 0.5 1 d . . P C -1
H34A H 0.7900 0.6790 0.1823 0.039 Uiso 0.5 1 calc R U P C -1
H34B H 0.7348 0.6737 0.0704 0.039 Uiso 0.5 1 calc R U P C -1
C34B C 0.6989(9) 0.8355(7) 0.1195(7) 0.0378(19) Uani 0.5 1 d . . P C -1
H34C H 0.7818 0.8376 0.1793 0.045 Uiso 0.5 1 calc R U P C -1
H34D H 0.7515 0.8234 0.0705 0.045 Uiso 0.5 1 calc R U P C -1
C35A C 0.5998(3) 0.58829(18) 0.1328(2) 0.0395(6) Uani 0.5 1 d . . P C -1
H35A H 0.5589 0.5918 0.1879 0.047 Uiso 0.5 1 calc R U P C -1
H35B H 0.5103 0.5839 0.0764 0.047 Uiso 0.5 1 calc R U P C -1
C36A C 0.7030(4) 0.5063(3) 0.1404(3) 0.0471(7) Uani 0.5 1 d . . P C -1
H36A H 0.6353 0.4534 0.1259 0.057 Uiso 0.5 1 calc R U P C -1
H36B H 0.7600 0.5104 0.0924 0.057 Uiso 0.5 1 calc R U P C -1
C35B C 0.6375(3) 0.92475(19) 0.1027(2) 0.0444(6) Uani 0.5 1 d . . P C -1
H35C H 0.5587 0.9337 0.1370 0.053 Uiso 0.5 1 calc R U P C -1
H35D H 0.5852 0.9321 0.0353 0.053 Uiso 0.5 1 calc R U P C -1
C36B C 0.7637(4) 0.9945(3) 0.1331(3) 0.0497(8) Uani 0.5 1 d . . P C -1
H36C H 0.7222 1.0526 0.1068 0.060 Uiso 0.5 1 calc R U P C -1
H36D H 0.8519 0.9792 0.1081 0.060 Uiso 0.5 1 calc R U P C -1
C37A C 0.8171(9) 0.4932(5) 0.2321(6) 0.063(2) Uani 0.5 1 d . . P C -1
H37A H 0.8752 0.5482 0.2514 0.095 Uiso 0.5 1 calc R U P C -1
H37B H 0.8894 0.4458 0.2275 0.095 Uiso 0.5 1 calc R U P C -1
H37C H 0.7624 0.4769 0.2782 0.095 Uiso 0.5 1 calc R U P C -1
C37B C 0.8221(8) 1.0016(5) 0.2396(6) 0.066(3) Uani 0.5 1 d . . P C -1
H37D H 0.8790 0.9476 0.2650 0.099 Uiso 0.5 1 calc R U P C -1
H37E H 0.7332 1.0089 0.2653 0.099 Uiso 0.5 1 calc R U P C -1
H37F H 0.8914 1.0528 0.2567 0.099 Uiso 0.5 1 calc R U P C -1
C42 C 0.45407(15) 0.7500 0.04105(9) 0.0369(3) Uani 1 2 d S T P C .
H42A H 0.3910 0.6972 0.0454 0.044 Uiso 0.5 1 calc R U P . .
H42B H 0.3910 0.8028 0.0454 0.044 Uiso 0.5 1 calc R U P . .
C43 C 0.48464(15) 0.7500 -0.05357(9) 0.0374(3) Uani 1 2 d S T P . .
H43A H 0.5461 0.6969 -0.0595 0.045 Uiso 0.5 1 calc R U P C .
H43B H 0.5461 0.8031 -0.0595 0.045 Uiso 0.5 1 calc R U P . .
C44 C 0.33260(17) 0.7500 -0.13100(10) 0.0382(3) Uani 1 2 d S T P C .
H44A H 0.2713 0.6970 -0.1245 0.046 Uiso 0.5 1 calc R U P . .
H44B H 0.2713 0.8030 -0.1245 0.046 Uiso 0.5 1 calc R U P . .
C45 C 0.3584(2) 0.7500 -0.22662(11) 0.0584(4) Uani 1 2 d S T P . .
H45A H 0.2596 0.7383 -0.2737 0.088 Uiso 0.5 1 calc R U P C .
H45B H 0.4338 0.7038 -0.2297 0.088 Uiso 0.5 1 calc R U P . .
H45C H 0.3986 0.8078 -0.2386 0.088 Uiso 0.5 1 calc R U P . .
C46 C 0.54027(19) 0.76794(13) 0.21060(11) 0.0324(7) Uani 0.5 1 d . . P C -1
H46A H 0.4483 0.7302 0.2072 0.039 Uiso 0.5 1 calc R U P C -1
H46B H 0.5066 0.8305 0.2093 0.039 Uiso 0.5 1 calc R U P C -1
C47 C 0.66401(16) 0.7500 0.30370(10) 0.0441(4) Uani 1 2 d S T P . .
H47A H 0.7159 0.8067 0.3269 0.053 Uiso 0.5 1 calc R U P C -1
H47B H 0.7439 0.7102 0.2913 0.053 Uiso 0.5 1 calc R U P C -1
C48 C 0.6033(2) 0.70759(14) 0.38358(13) 0.0383(4) Uani 0.5 1 d . . P C -1
H48A H 0.5663 0.6466 0.3659 0.046 Uiso 0.5 1 calc R U P C -1
H48B H 0.6894 0.7045 0.4419 0.046 Uiso 0.5 1 calc R U P C -1
C49 C 0.4724(2) 0.7624(9) 0.39951(15) 0.054(2) Uani 0.5 1 d . . P C -1
H49A H 0.3802 0.7561 0.3460 0.080 Uiso 0.5 1 calc R U P C -1
H49B H 0.5038 0.8247 0.4068 0.080 Uiso 0.5 1 calc R U P C -1
H49C H 0.4479 0.7419 0.4561 0.080 Uiso 0.5 1 calc R U P C -1

loop_
_atom_site_aniso_label
_atom_site_aniso_U_11
_atom_site_aniso_U_22
_atom_site_aniso_U_33
_atom_site_aniso_U_23
_atom_site_aniso_U_13
_atom_site_aniso_U_12
F1 0.0336(4) 0.0456(4) 0.0280(4) 0.000 0.0126(3) 0.000
O2 0.0503(4) 0.0476(4) 0.0474(4) -0.0020(3) 0.0233(3) -0.0051(3)
N2 0.0327(4) 0.0362(4) 0.0296(4) -0.0013(3) 0.0111(3) 0.0029(3)
O1 0.0741(11) 0.0591(10) 0.0327(7) -0.0098(7) 0.0174(7) -0.0251(8)
N1 0.0341(7) 0.0349(8) 0.0266(7) 0.0001(6) 0.0113(6) -0.0011(6)
C11 0.0449(10) 0.0418(10) 0.0293(9) -0.0007(8) 0.0113(8) -0.0032(8)
N5 0.0417(5) 0.0346(5) 0.0630(6) -0.0087(4) 0.0208(4) -0.0034(4)
C1 0.0417(5) 0.0346(5) 0.0630(6) -0.0087(4) 0.0208(4) -0.0034(4)
C2 0.0608(7) 0.0434(6) 0.0667(7) 0.0002(5) 0.0294(6) -0.0056(5)
C3 0.0723(8) 0.0495(7) 0.0489(6) -0.0090(5) 0.0191(6) -0.0144(6)
C4 0.0644(7) 0.0409(6) 0.0552(7) -0.0070(5) 0.0198(5) -0.0177(5)
C5 0.0484(6) 0.0363(5) 0.0489(6) -0.0025(4) 0.0184(5) -0.0015(4)
C6 0.0341(5) 0.0344(5) 0.0449(5) -0.0050(4) 0.0138(4) 0.0042(4)
C7 0.0312(4) 0.0360(5) 0.0424(5) -0.0026(4) 0.0143(4) 0.0053(4)
C8 0.0261(4) 0.0394(5) 0.0281(4) -0.0007(3) 0.0117(3) 0.0022(3)
C9 0.0355(5) 0.0459(5) 0.0340(5) 0.0052(4) 0.0123(4) 0.0075(4)
C10 0.0371(5) 0.0645(7) 0.0283(4) 0.0070(4) 0.0099(4) 0.0058(5)
C28 0.0295(19) 0.034(2) 0.034(2) 0.0014(14) 0.0092(14) -0.0017(13)
C33 0.042(3) 0.0376(18) 0.041(3) 0.0037(14) 0.024(2) 0.0045(15)
C32 0.0575(17) 0.0463(13) 0.0528(16) 0.0072(13) 0.0253(13) -0.0035(12)
C31 0.047(2) 0.062(3) 0.037(2) 0.0091(18) 0.0166(17) -0.0081(16)
C30 0.049(2) 0.068(4) 0.0284(16) -0.0008(14) 0.0186(15) -0.0037(16)
C29 0.0406(12) 0.0510(14) 0.0314(11) -0.0064(11) 0.0134(9) -0.0030(10)
N7 0.0234(5) 0.0448(6) 0.0331(5) 0.000 0.0099(4) 0.000
C34A 0.035(2) 0.023(2) 0.040(2) -0.0021(17) 0.0129(15) -0.0106(18)
C34B 0.032(2) 0.031(3) 0.041(2) 0.0032(18) -0.0042(16) -0.0118(19)
C35A 0.0314(12) 0.0328(13) 0.0533(16) -0.0007(11) 0.0102(10) 0.0003(9)
C36A 0.051(2) 0.0360(13) 0.0552(15) -0.0008(10) 0.0153(16) 0.0011(16)
C35B 0.0352(14) 0.0350(13) 0.0573(17) 0.0055(12) 0.0032(11) 0.0010(10)
C36B 0.051(2) 0.0330(13) 0.0647(18) 0.0023(11) 0.0159(17) -0.0017(16)
C37A 0.070(4) 0.045(3) 0.073(3) -0.009(2) 0.017(3) -0.020(2)
C37B 0.047(3) 0.051(4) 0.081(4) -0.033(3) -0.015(3) -0.011(2)
C42 0.0247(6) 0.0508(8) 0.0347(7) 0.000 0.0075(5) 0.000
C43 0.0312(6) 0.0464(8) 0.0350(7) 0.000 0.0099(5) 0.000
C44 0.0399(7) 0.0319(7) 0.0390(7) 0.000 0.0048(6) 0.000
C45 0.0558(10) 0.0781(13) 0.0372(8) 0.000 0.0061(7) 0.000
C46 0.0282(7) 0.038(2) 0.0332(7) -0.0024(7) 0.0128(6) 0.0004(7)
C47 0.0283(6) 0.0718(10) 0.0332(7) 0.000 0.0103(5) 0.000
C48 0.0368(9) 0.0457(10) 0.0331(9) 0.0016(8) 0.0110(7) -0.0019(8)
C49 0.0458(9) 0.075(7) 0.0446(9) -0.0094(19) 0.0198(7) 0.0057(16)

loop_
_atom_type_symbol
_atom_type_description
_atom_type_scat_dispersion_real
_atom_type_scat_dispersion_imag
_atom_type_scat_source
C C 0.0181 0.0091 'International Tables Vol C Tables 4.2.6.8 and 6.1.1.4'
H H 0.0000 0.0000 'International Tables Vol C Tables 4.2.6.8 and 6.1.1.4'
F F 0.0727 0.0534 'International Tables Vol C Tables 4.2.6.8 and 6.1.1.4'
N N 0.0311 0.0180 'International Tables Vol C Tables 4.2.6.8 and 6.1.1.4'
O O 0.0492 0.0322 'International Tables Vol C Tables 4.2.6.8 and 6.1.1.4'

loop_
_geom_angle_atom_site_label_1
_geom_angle_atom_site_label_2
_geom_angle_atom_site_label_3
_geom_angle
_geom_angle_site_symmetry_1
_geom_angle_site_symmetry_3
C7 N2 C8 123.32(8) . .
C7 N2 H2N 121.7(7) . .
C8 N2 H2N 114.9(7) . .
C11 N1 C28 123.5(2) . .
C11 N1 H1N 119.2(14) . .
C28 N1 H1N 117.1(15) . .
O1 C11 N1 125.93(18) . .
O1 C11 C2 114.90(18) . .
N1 C11 C2 119.11(16) . .
C6 N5 C2 119.15(10) . .
C6 C1 C2 119.15(10) . .
C6 C1 H1 120.4 . .
C2 C1 H1 120.4 . .
C1 C2 C3 121.54(11) . .
N5 C2 C3 121.54(11) . .
N5 C2 C11 111.47(12) . .
C3 C2 C11 126.97(14) . .
C1 C2 H2A 119.2 . .
C3 C2 H2A 119.2 . .
C4 C3 C2 119.03(11) . .
C4 C3 H3 120.5 . .
C2 C3 H3 120.5 . .
C3 C4 C5 119.48(11) . .
C3 C4 H4 120.3 . .
C5 C4 H4 120.3 . .
C4 C5 C6 119.15(10) . .
C4 C5 H5 120.4 . .
C6 C5 H5 120.4 . .
C1 C6 C5 121.63(10) . .
N5 C6 C5 121.63(10) . .
C1 C6 C7 119.71(9) . .
N5 C6 C7 119.71(9) . .
C5 C6 C7 118.66(9) . .
O2 C7 N2 124.15(9) . .
O2 C7 C6 120.17(9) . .
N2 C7 C6 115.66(8) . .
C9 C8 C8 119.44(6) . 4_575
C9 C8 N2 120.99(9) . .
C8 C8 N2 119.52(5) 4_575 .
C10 C9 C8 120.28(10) . .
C10 C9 H9 119.9 . .
C8 C9 H9 119.9 . .
C9 C10 C10 120.27(6) . 4_575
C9 C10 H10 119.9 . .
C10 C10 H10 119.9 4_575 .
C33 C28 N1 118.3(7) . .
C33 C28 C29 117.3(8) . .
N1 C28 C29 124.3(4) . .
C32 C33 C28 122.9(8) . .
C32 C33 H33 118.6 . .
C28 C33 H33 118.6 . .
C31 C32 C33 119.4(4) . .
C31 C32 H32 120.3 . .
C33 C32 H32 120.3 . .
C30 C31 C32 119.0(6) . .
C30 C31 H31 120.5 . .
C32 C31 H31 120.5 . .
C31 C30 C29 121.6(7) . .
C31 C30 H30 119.2 . .
C29 C30 H30 119.2 . .
C28 C29 C30 119.7(4) . .
C28 C29 H29 120.2 . .
C30 C29 H29 120.2 . .
C34A N7 C42 113.8(4) . .
C34A N7 C46 117.8(3) . .
C42 N7 C46 106.25(10) . .
C34A N7 C34B 106.35(12) . .
C42 N7 C34B 109.0(4) . .
C46 N7 C34B 102.9(3) . .
N7 C34A C35A 107.4(5) . .
N7 C34A H34A 110.2 . .
C35A C34A H34A 110.2 . .
N7 C34A H34B 110.2 . .
C35A C34A H34B 110.2 . .
H34A C34A H34B 108.5 . .
C35B C34B N7 124.8(5) . .
C35B C34B H34C 106.1 . .
N7 C34B H34C 106.1 . .
C35B C34B H34D 106.1 . .
N7 C34B H34D 106.1 . .
H34C C34B H34D 106.3 . .
C36A C35A C34A 109.8(4) . .
C36A C35A H35A 109.7 . .
C34A C35A H35A 109.7 . .
C36A C35A H35B 109.7 . .
C34A C35A H35B 109.7 . .
H35A C35A H35B 108.2 . .
C37A C36A C35A 115.1(4) . .
C37A C36A H36A 108.5 . .
C35A C36A H36A 108.5 . .
C37A C36A H36B 108.5 . .
C35A C36A H36B 108.5 . .
H36A C36A H36B 107.5 . .
C34B C35B C36B 112.3(4) . .
C34B C35B H35C 109.1 . .
C36B C35B H35C 109.1 . .
C34B C35B H35D 109.1 . .
C36B C35B H35D 109.1 . .
H35C C35B H35D 107.9 . .
C35B C36B C37B 111.6(4) . .
C35B C36B H36C 109.3 . .
C37B C36B H36C 109.3 . .
C35B C36B H36D 109.3 . .
C37B C36B H36D 109.3 . .
H36C C36B H36D 108.0 . .
C36A C37A H37A 109.5 . .
C36A C37A H37B 109.5 . .
H37A C37A H37B 109.5 . .
C36A C37A H37C 109.5 . .
H37A C37A H37C 109.5 . .
H37B C37A H37C 109.5 . .
C36B C37B H37D 109.5 . .
C36B C37B H37E 109.5 . .
H37D C37B H37E 109.5 . .
C36B C37B H37F 109.5 . .
H37D C37B H37F 109.5 . .
H37E C37B H37F 109.5 . .
C43 C42 N7 115.59(10) . .
C43 C42 H42A 108.4 . .
N7 C42 H42A 108.4 . .
C43 C42 H42B 108.4 . .
N7 C42 H42B 108.4 . .
H42A C42 H42B 107.4 . .
C42 C43 C44 110.73(11) . .
C42 C43 H43A 109.5 . .
C44 C43 H43A 109.5 . .
C42 C43 H43B 109.5 . .
C44 C43 H43B 109.5 . .
H43A C43 H43B 108.1 . .
C45 C44 C43 112.28(13) . .
C45 C44 H44A 109.1 . .
C43 C44 H44A 109.1 . .
C45 C44 H44B 109.1 . .
C43 C44 H44B 109.1 . .
H44A C44 H44B 107.9 . .
C44 C45 H45A 109.5 . .
C44 C45 H45B 109.5 . .
H45A C45 H45B 109.5 . .
C44 C45 H45C 109.5 . .
H45A C45 H45C 109.5 . .
H45B C45 H45C 109.5 . .
N7 C46 C47 113.56(12) . .
N7 C46 H46A 108.9 . .
C47 C46 H46A 108.9 . .
N7 C46 H46B 108.9 . .
C47 C46 H46B 108.9 . .
H46A C46 H46B 107.7 . .
C46 C47 C48 116.16(12) . .
C46 C47 H47A 108.2 . .
C48 C47 H47A 108.2 . .
C46 C47 H47B 108.2 . .
C48 C47 H47B 108.2 . .
H47A C47 H47B 107.4 . .
C49 C48 C47 110.0(3) . .
C49 C48 H48A 109.7 . .
C47 C48 H48A 109.7 . .
C49 C48 H48B 109.7 . .
C47 C48 H48B 109.7 . .
H48A C48 H48B 108.2 . .
C48 C49 H49A 109.5 . .
C48 C49 H49B 109.5 . .
H49A C49 H49B 109.5 . .
C48 C49 H49C 109.5 . .
H49A C49 H49C 109.5 . .
H49B C49 H49C 109.5 . .

loop_
_geom_bond_atom_site_label_1
_geom_bond_atom_site_label_2
_geom_bond_distance
_geom_bond_site_symmetry_2
O2 C7 1.2295(12) .
N2 C7 1.3540(13) .
N2 C8 1.4190(11) .
N2 H2N 0.914(12) .
O1 C11 1.221(2) .
N1 C11 1.352(3) .
N1 C28 1.390(7) .
N1 H1N 0.91(2) .
C11 C2 1.433(2) .
N5 C6 1.3360(14) .
N5 C2 1.3648(17) .
C1 C6 1.3360(14) .
C1 C2 1.3648(17) .
C1 H1 0.9500 .
C2 C3 1.3849(17) .
C2 H2A 0.9500 .
C3 C4 1.3788(17) .
C3 H3 0.9500 .
C4 C5 1.3826(16) .
C4 H4 0.9500 .
C5 C6 1.3933(15) .
C5 H5 0.9500 .
C6 C7 1.5023(14) .
C8 C9 1.3967(13) .
C8 C8 1.4037(19) 4_575
C9 C10 1.3820(14) .
C9 H9 0.9500 .
C10 C10 1.383(2) 4_575
C10 H10 0.9500 .
C28 C33 1.385(4) .
C28 C29 1.392(7) .
C33 C32 1.379(7) .
C33 H33 0.9500 .
C32 C31 1.376(6) .
C32 H32 0.9500 .
C31 C30 1.372(5) .
C31 H31 0.9500 .
C30 C29 1.399(6) .
C30 H30 0.9500 .
C29 H29 0.9500 .
N7 C34A 1.436(11) .
N7 C42 1.5200(16) .
N7 C46 1.5382(18) .
N7 C34B 1.589(11) .
C34A C35A 1.596(9) .
C34A H34A 0.9900 .
C34A H34B 0.9900 .
C34B C35B 1.451(11) .
C34B H34C 0.9900 .
C34B H34D 0.9900 .
C35A C36A 1.530(4) .
C35A H35A 0.9900 .
C35A H35B 0.9900 .
C36A C37A 1.475(9) .
C36A H36A 0.9900 .
C36A H36B 0.9900 .
C35B C36B 1.518(4) .
C35B H35C 0.9900 .
C35B H35D 0.9900 .
C36B C37B 1.533(9) .
C36B H36C 0.9900 .
C36B H36D 0.9900 .
C37A H37A 0.9800 .
C37A H37B 0.9800 .
C37A H37C 0.9800 .
C37B H37D 0.9800 .
C37B H37E 0.9800 .
C37B H37F 0.9800 .
C42 C43 1.5113(18) .
C42 H42A 0.9900 .
C42 H42B 0.9900 .
C43 C44 1.5203(19) .
C43 H43A 0.9900 .
C43 H43B 0.9900 .
C44 C45 1.508(2) .
C44 H44A 0.9900 .
C44 H44B 0.9900 .
C45 H45A 0.9800 .
C45 H45B 0.9800 .
C45 H45C 0.9800 .
C46 C47 1.541(2) .
C46 H46A 0.9900 .
C46 H46B 0.9900 .
C47 C48 1.577(2) .
C47 H47A 0.9900 .
C47 H47B 0.9900 .
C48 C49 1.506(8) .
C48 H48A 0.9900 .
C48 H48B 0.9900 .
C49 H49A 0.9800 .
C49 H49B 0.9800 .
C49 H49C 0.9800 .

loop_
_geom_hbond_atom_site_label_D
_geom_hbond_atom_site_label_H
_geom_hbond_atom_site_label_A
_geom_hbond_distance_DH
_geom_hbond_distance_HA
_geom_hbond_distance_DA
_geom_hbond_angle_DHA
N2 H2N F1 0.914(12) 1.772(12) 2.6617(10) 163.9(11)
N1 H1N F1 0.91(2) 1.96(2) 2.8413(16) 162(2)

loop_
_geom_torsion_atom_site_label_1
_geom_torsion_atom_site_label_2
_geom_torsion_atom_site_label_3
_geom_torsion_atom_site_label_4
_geom_torsion
_geom_torsion_site_symmetry_1
_geom_torsion_site_symmetry_4
C28 N1 C11 O1 -0.6(4) . .
C28 N1 C11 C2 176.3(3) . .
C6 C1 C2 C3 0.01(19) . .
C6 N5 C2 C3 0.01(19) . .
C6 N5 C2 C11 178.44(12) . .
O1 C11 C2 N5 -178.47(17) . .
N1 C11 C2 N5 4.3(2) . .
O1 C11 C2 C3 -0.1(3) . .
N1 C11 C2 C3 -177.38(15) . .
C1 C2 C3 C4 -0.8(2) . .
N5 C2 C3 C4 -0.8(2) . .
C11 C2 C3 C4 -178.99(16) . .
C2 C3 C4 C5 1.2(2) . .
C3 C4 C5 C6 -0.91(19) . .
C2 C1 C6 C5 0.35(16) . .
C2 C1 C6 C7 -179.57(10) . .
C2 N5 C6 C5 0.35(16) . .
C2 N5 C6 C7 -179.57(10) . .
C4 C5 C6 C1 0.11(16) . .
C4 C5 C6 N5 0.11(16) . .
C4 C5 C6 C7 -179.97(10) . .
C8 N2 C7 O2 -3.88(14) . .
C8 N2 C7 C6 177.60(8) . .
C1 C6 C7 O2 175.59(9) . .
N5 C6 C7 O2 175.59(9) . .
C5 C6 C7 O2 -4.34(14) . .
C1 C6 C7 N2 -5.83(13) . .
N5 C6 C7 N2 -5.83(13) . .
C5 C6 C7 N2 174.25(9) . .
C7 N2 C8 C9 -41.56(12) . .
C7 N2 C8 C8 141.07(7) . 4_575
C8 C8 C9 C10 -1.08(10) 4_575 .
N2 C8 C9 C10 -178.45(8) . .
C8 C9 C10 C10 1.09(11) . 4_575
C11 N1 C28 C33 -154.1(4) . .
C11 N1 C28 C29 28.3(6) . .
N1 C28 C33 C32 -178.7(3) . .
C29 C28 C33 C32 -0.9(9) . .
C28 C33 C32 C31 -1.5(8) . .
C33 C32 C31 C30 3.0(9) . .
C32 C31 C30 C29 -2.2(10) . .
C33 C28 C29 C30 1.7(7) . .
N1 C28 C29 C30 179.3(4) . .
C31 C30 C29 C28 -0.2(8) . .
C42 N7 C34A C35A -60.4(6) . .
C46 N7 C34A C35A 64.9(7) . .
C34B N7 C34A C35A 179.6(7) . .
C34A N7 C34B C35B 171.1(10) . .
C42 N7 C34B C35B 48.0(8) . .
C46 N7 C34B C35B -64.5(8) . .
N7 C34A C35A C36A -177.5(5) . .
C34A C35A C36A C37A 74.1(6) . .
N7 C34B C35B C36B 161.0(5) . .
C34B C35B C36B C37B -72.6(6) . .
C34A N7 C42 C43 -59.3(3) . .
C46 N7 C42 C43 169.43(8) . .
C34B N7 C42 C43 59.2(3) . .
N7 C42 C43 C44 180.000(0) . .
C42 C43 C44 C45 180.000(0) . .
C34A N7 C46 C47 38.2(4) . .
C42 N7 C46 C47 167.15(9) . .
C34B N7 C46 C47 -78.4(4) . .
N7 C46 C47 C48 -142.31(13) . .
C46 C47 C48 C49 -53.6(3) . .
